data_2106523
loop_
_publ_author_name
'Ishizawa, N.'
'Marumo, F.'
'Iwai, S.I.'

_publ_section_title
;
 Compounds with perovskite-type slabs. IV. Ferroelectric phase transitions
 in Sr2 (Ta(1-X) Nbx)2 O7 (X ca. 0.12) and Sr2 Ta2 O7
;
_journal_name_full 'Acta Crystallographica B (24,1968-38,1982)'
_journal_page_first 26
_journal_page_last 31
_journal_volume 37
_journal_year 1981
_chemical_formula_sum 'O7 Sr2 Ta2'
_chemical_name_systematic 'Sr2 (Ta2 O7)'
_space_group_IT_number 36
_symmetry_space_group_name_Hall 'C 2c -2'
_symmetry_space_group_name_H-M 'C m c 21'
_cell_angle_alpha 90
_cell_angle_beta 90
_cell_angle_gamma 90
_cell_formula_units_Z 4
_cell_length_a 3.94
_cell_length_b 27.15
_cell_length_c 5.692
_cell_volume 608.879
_citation_journal_id_ASTM ACBCAR
_cod_data_source_file Ishizawa_ACBCAR_1981_22.cif
_cod_data_source_block O7Sr2Ta2
_cod_original_cell_volume 608.8789
_cod_database_code 2106523

loop_
_symmetry_equiv_pos_as_xyz
x,y,z
-x,-y,z+1/2
-x,y,z
x,-y,z+1/2
x+1/2,y+1/2,z
-x+1/2,-y+1/2,z+1/2
-x+1/2,y+1/2,z
x+1/2,-y+1/2,z+1/2

loop_
_atom_site_label
_atom_site_type_symbol
_atom_site_fract_x
_atom_site_fract_y
_atom_site_fract_z
_atom_site_occupancy
_atom_site_U_iso_or_equiv
O4 O-2 0 0.454 0.292 1 0.0
O2 O-2 0.5 0.401 0.523 1 0.0
Ta2 Ta+5 0.5 0.33988 0.7478 1 0.0
O5 O-2 0 0.351 0.785 1 0.0
O7 O-2 0.5 0.291 0.986 1 0.0
Sr1 Sr+2 0 0.44702 0.757 1 0.0
O1 O-2 0.5 0.502 0.495 1 0.0
O6 O-2 0.5 0.4 0.01 1 0.0
O3 O-2 0.5 0.295 0.509 1 0.0
Ta1 Ta+5 0.5 0.44476 0.25 1 0.0
Sr2 Sr+2 0 0.28808 0.245 1 0.0
